data_4315282
loop_
_publ_author_name
'Weili Jiang'
'Yuan Gao'
'Yun Sun'
'Fei Ding'
'Yan Xu'
'Zuqiang Bian'
'Fuyou Li'
'Jiang Bian'
'Chunhui Huang'

_publ_section_title
;
 Zwitterionic Iridium Complexes: Synthesis, Luminescent Properties, and
 Their Application in Cell Imaging
;
_journal_name_full 'Inorganic Chemistry'
_journal_page_first 3252
_journal_page_last 3260
_journal_paper_doi 10.1021/ic9021239
_journal_volume 49
_journal_year 2010
_chemical_formula_moiety 'C32 H29 Ir N6 O6'
_chemical_formula_sum 'C32 H29 Ir N6 O6'
_chemical_formula_weight 785.81
_chemical_name_systematic
; 
 ? 
;
_space_group_IT_number 14
_symmetry_cell_setting monoclinic
_symmetry_space_group_name_Hall '-P 2ybc'
_symmetry_space_group_name_H-M 'P 1 21/c 1'
_atom_sites_solution_hydrogens geom
_atom_sites_solution_primary direct
_atom_sites_solution_secondary difmap
_audit_creation_method SHELXL-97
_cell_angle_alpha 90.00
_cell_angle_beta 91.918(3)
_cell_angle_gamma 90.00
_cell_formula_units_Z 4
_cell_length_a 8.7068(13)
_cell_length_b 35.482(5)
_cell_length_c 9.8564(15)
_cell_measurement_reflns_used 7280
_cell_measurement_temperature 113(2)
_cell_measurement_theta_max 27.9
_cell_measurement_theta_min 2.1
_cell_volume 3043.3(8)
_computing_cell_refinement CrystalClear
_computing_data_collection 'CrystalClear(Rigaku/MSC Inc., 2005)'
_computing_data_reduction CrystalClear
_computing_publication_material 'CrystalStructure 3.7.0'
_computing_structure_refinement 'SHELXL-97 (Sheldrick, 1997)'
_computing_structure_solution 'SHELXS-97 (Sheldrick, 1990)'
_diffrn_ambient_temperature 113(2)
_diffrn_detector_area_resol_mean 7.31
_diffrn_measured_fraction_theta_full 0.990
_diffrn_measured_fraction_theta_max 0.990
_diffrn_measurement_device_type 'Rigaku Saturn'
_diffrn_measurement_method '\w and \f scans'
_diffrn_radiation_monochromator confocal
_diffrn_radiation_source 'rotating anode'
_diffrn_radiation_type MoK\a
_diffrn_radiation_wavelength 0.71070
_diffrn_reflns_av_R_equivalents 0.0545
_diffrn_reflns_av_sigmaI/netI 0.0622
_diffrn_reflns_limit_h_max 11
_diffrn_reflns_limit_h_min -11
_diffrn_reflns_limit_k_max 46
_diffrn_reflns_limit_k_min -46
_diffrn_reflns_limit_l_max 12
_diffrn_reflns_limit_l_min -12
_diffrn_reflns_number 23082
_diffrn_reflns_theta_full 27.88
_diffrn_reflns_theta_max 27.88
_diffrn_reflns_theta_min 2.15
_diffrn_standards_decay_% 0
_diffrn_standards_interval_count 0
_diffrn_standards_interval_time 0
_diffrn_standards_number 0
_exptl_absorpt_coefficient_mu 4.442
_exptl_absorpt_correction_T_max 0.5367
_exptl_absorpt_correction_T_min 0.3135
_exptl_absorpt_correction_type numerical
_exptl_absorpt_process_details CrystalClear
_exptl_crystal_colour orange
_exptl_crystal_density_diffrn 1.715
_exptl_crystal_density_method 'not measured'
_exptl_crystal_description block
_exptl_crystal_F_000 1552
_exptl_crystal_size_max 0.34
_exptl_crystal_size_mid 0.32
_exptl_crystal_size_min 0.16
_refine_diff_density_max 1.733
_refine_diff_density_min -3.013
_refine_diff_density_rms 0.171
_refine_ls_extinction_method none
_refine_ls_goodness_of_fit_ref 1.050
_refine_ls_hydrogen_treatment constr
_refine_ls_matrix_type full
_refine_ls_number_parameters 411
_refine_ls_number_reflns 7170
_refine_ls_number_restraints 0
_refine_ls_restrained_S_all 1.050
_refine_ls_R_factor_all 0.0477
_refine_ls_R_factor_gt 0.0384
_refine_ls_shift/su_max 0.002
_refine_ls_shift/su_mean 0.000
_refine_ls_structure_factor_coef Fsqd
_refine_ls_weighting_details 'calc w=1/[\s^2^(Fo^2^)+(0.0443P)^2^+0.8868P] where P=(Fo^2^+2Fc^2^)/3'
_refine_ls_weighting_scheme calc
_refine_ls_wR_factor_gt 0.0898
_refine_ls_wR_factor_ref 0.0948
_reflns_number_gt 5977
_reflns_number_total 7170
_reflns_threshold_expression >2sigma(I)
_cod_data_source_file ic9021239_si_002.cif
_cod_data_source_block shelxl
_cod_database_code 4315282

loop_
_symmetry_equiv_pos_as_xyz
'x, y, z'
'-x, y+1/2, -z+1/2'
'-x, -y, -z'
'x, -y-1/2, z-1/2'

loop_
_atom_site_label
_atom_site_type_symbol
_atom_site_fract_x
_atom_site_fract_y
_atom_site_fract_z
_atom_site_U_iso_or_equiv
_atom_site_adp_type
_atom_site_occupancy
_atom_site_symmetry_multiplicity
_atom_site_calc_flag
_atom_site_refinement_flags
_atom_site_disorder_assembly
_atom_site_disorder_group
Ir1 Ir 0.006803(19) 0.155691(4) 0.094605(18) 0.01299(7) Uani 1 1 d . . .
O1 O 0.3851(4) -0.00457(11) 0.3577(4) 0.0370(10) Uani 1 1 d . . .
H1 H 0.4036 -0.0269 0.3811 0.056 Uiso 1 1 calc R . .
O2 O 0.1533(4) -0.01693(12) 0.4307(4) 0.0431(12) Uani 1 1 d . . .
O3 O -0.4809(4) 0.06950(11) 0.5625(4) 0.0313(9) Uani 1 1 d . . .
O4 O -0.6498(4) 0.10974(10) 0.4716(4) 0.0248(8) Uani 1 1 d . . .
N1 N 0.0890(4) 0.10375(10) 0.1736(4) 0.0150(8) Uani 1 1 d . . .
N2 N -0.1788(4) 0.13568(11) 0.2106(4) 0.0149(8) Uani 1 1 d . . .
N3 N 0.0928(4) 0.18605(11) 0.2533(4) 0.0154(8) Uani 1 1 d . . .
N4 N 0.0775(4) 0.22406(11) 0.2390(4) 0.0161(8) Uani 1 1 d . . .
N5 N -0.0614(5) 0.13178(12) -0.0837(4) 0.0208(9) Uani 1 1 d . . .
N6 N 0.0446(5) 0.13412(13) -0.1827(4) 0.0270(10) Uani 1 1 d . . .
C1 C -0.0027(5) 0.08555(13) 0.2612(4) 0.0152(9) Uani 1 1 d . . .
C2 C 0.0445(5) 0.05270(13) 0.3260(5) 0.0197(10) Uani 1 1 d . . .
H2 H -0.0210 0.0405 0.3874 0.024 Uiso 1 1 calc R . .
C3 C 0.1884(5) 0.03772(14) 0.3007(5) 0.0193(10) Uani 1 1 d . . .
C4 C 0.2804(5) 0.05603(14) 0.2091(5) 0.0196(10) Uani 1 1 d . . .
H4 H 0.3785 0.0462 0.1887 0.024 Uiso 1 1 calc R . .
C5 C 0.2263(5) 0.08898(13) 0.1478(5) 0.0188(10) Uani 1 1 d . . .
H5 H 0.2894 0.1015 0.0852 0.023 Uiso 1 1 calc R . .
C6 C 0.2388(6) 0.00242(14) 0.3695(5) 0.0240(11) Uani 1 1 d . . .
C7 C -0.1528(5) 0.10386(13) 0.2820(4) 0.0156(9) Uani 1 1 d . . .
C8 C -0.2614(5) 0.08965(13) 0.3690(5) 0.0163(10) Uani 1 1 d . . .
H8 H -0.2398 0.0676 0.4208 0.020 Uiso 1 1 calc R . .
C9 C -0.4006(5) 0.10779(13) 0.3797(5) 0.0168(9) Uani 1 1 d . . .
C10 C -0.4279(5) 0.13988(14) 0.3028(5) 0.0200(10) Uani 1 1 d . . .
H10 H -0.5238 0.1526 0.3060 0.024 Uiso 1 1 calc R . .
C11 C -0.3145(5) 0.15303(13) 0.2219(5) 0.0197(11) Uani 1 1 d . . .
H11 H -0.3331 0.1755 0.1715 0.024 Uiso 1 1 calc R . .
C12 C -0.5214(5) 0.09437(14) 0.4791(5) 0.0197(10) Uani 1 1 d . . .
C13 C 0.1878(5) 0.18086(16) 0.3586(5) 0.0220(11) Uani 1 1 d . . .
H13 H 0.2188 0.1570 0.3932 0.026 Uiso 1 1 calc R . .
C14 C 0.2360(5) 0.21507(15) 0.4116(5) 0.0242(11) Uani 1 1 d . . .
H14 H 0.3051 0.2190 0.4868 0.029 Uiso 1 1 calc R . .
C15 C 0.1636(5) 0.24215(15) 0.3335(5) 0.0228(11) Uani 1 1 d . . .
H15 H 0.1728 0.2687 0.3443 0.027 Uiso 1 1 calc R . .
C16 C -0.0235(5) 0.23636(14) 0.1300(4) 0.0157(9) Uani 1 1 d . . .
C17 C -0.0758(5) 0.20767(13) 0.0435(5) 0.0153(9) Uani 1 1 d . . .
C18 C -0.1751(5) 0.21875(14) -0.0614(5) 0.0196(10) Uani 1 1 d . . .
H18 H -0.2140 0.2003 -0.1235 0.024 Uiso 1 1 calc R . .
C19 C -0.2192(5) 0.25594(14) -0.0784(5) 0.0226(11) Uani 1 1 d . . .
H19 H -0.2877 0.2626 -0.1515 0.027 Uiso 1 1 calc R . .
C20 C -0.1652(5) 0.28313(15) 0.0090(5) 0.0251(11) Uani 1 1 d . . .
H20 H -0.1971 0.3085 -0.0034 0.030 Uiso 1 1 calc R . .
C21 C -0.0643(5) 0.27400(14) 0.1157(5) 0.0200(10) Uani 1 1 d . . .
H21 H -0.0247 0.2927 0.1764 0.024 Uiso 1 1 calc R . .
C22 C -0.1856(6) 0.11515(15) -0.1386(6) 0.0319(13) Uani 1 1 d . . .
H22 H -0.2775 0.1099 -0.0929 0.038 Uiso 1 1 calc R . .
C23 C -0.1586(8) 0.10646(18) -0.2762(6) 0.0470(17) Uani 1 1 d . . .
H23 H -0.2286 0.0949 -0.3393 0.056 Uiso 1 1 calc R . .
C24 C -0.0120(7) 0.11801(17) -0.3004(6) 0.0431(16) Uani 1 1 d . . .
H24 H 0.0403 0.1154 -0.3829 0.052 Uiso 1 1 calc R . .
C25 C 0.1841(6) 0.15323(13) -0.1484(6) 0.0233(12) Uani 1 1 d . . .
C26 C 0.1902(5) 0.16706(13) -0.0174(5) 0.0160(9) Uani 1 1 d . . .
C27 C 0.3256(5) 0.18711(14) 0.0198(5) 0.0224(11) Uani 1 1 d . . .
H27 H 0.3372 0.1974 0.1085 0.027 Uiso 1 1 calc R . .
C28 C 0.4410(5) 0.19182(17) -0.0713(6) 0.0323(14) Uani 1 1 d . . .
H28 H 0.5300 0.2058 -0.0449 0.039 Uiso 1 1 calc R . .
C29 C 0.4299(6) 0.17664(18) -0.1997(6) 0.0376(15) Uani 1 1 d . . .
H29 H 0.5120 0.1798 -0.2597 0.045 Uiso 1 1 calc R . .
C30 C 0.2987(7) 0.15656(14) -0.2425(6) 0.0336(14) Uani 1 1 d . . .
H30 H 0.2886 0.1458 -0.3307 0.040 Uiso 1 1 calc R . .
O5 O 0.5484(6) 0.06825(16) 0.0011(6) 0.0725(18) Uani 1 1 d . . .
H5A H 0.4843 0.0661 -0.0641 0.109 Uiso 1 1 calc R . .
C31 C 0.6516(11) 0.0380(3) -0.0006(10) 0.097(3) Uani 1 1 d . . .
H31A H 0.7186 0.0388 0.0813 0.146 Uiso 1 1 calc R . .
H31B H 0.7142 0.0398 -0.0811 0.146 Uiso 1 1 calc R . .
H31C H 0.5943 0.0142 -0.0030 0.146 Uiso 1 1 calc R . .
O6 O 0.3371(6) 0.06218(17) 0.7844(5) 0.0717(16) Uani 1 1 d . . .
H6 H 0.3879 0.0695 0.7184 0.108 Uiso 1 1 calc R . .
C32 C 0.2218(9) 0.0357(3) 0.7376(11) 0.109(4) Uani 1 1 d . . .
H32A H 0.1639 0.0268 0.8149 0.164 Uiso 1 1 calc R . .
H32B H 0.2715 0.0142 0.6943 0.164 Uiso 1 1 calc R . .
H32C H 0.1516 0.0480 0.6717 0.164 Uiso 1 1 calc R . .

loop_
_atom_site_aniso_label
_atom_site_aniso_U_11
_atom_site_aniso_U_22
_atom_site_aniso_U_33
_atom_site_aniso_U_23
_atom_site_aniso_U_13
_atom_site_aniso_U_12
Ir1 0.01423(10) 0.01170(11) 0.01333(10) 0.00229(7) 0.00471(6) 0.00029(6)
O1 0.027(2) 0.030(2) 0.054(3) 0.023(2) 0.0150(18) 0.0140(17)
O2 0.037(2) 0.036(3) 0.058(3) 0.032(2) 0.027(2) 0.0192(19)
O3 0.030(2) 0.031(2) 0.034(2) 0.0215(17) 0.0188(16) 0.0148(16)
O4 0.0210(17) 0.027(2) 0.027(2) 0.0069(16) 0.0075(14) 0.0074(15)
N1 0.0177(19) 0.013(2) 0.015(2) 0.0016(16) 0.0063(15) 0.0010(15)
N2 0.0144(18) 0.014(2) 0.017(2) 0.0035(16) 0.0065(14) -0.0009(15)
N3 0.0172(18) 0.015(2) 0.0140(19) 0.0020(16) 0.0037(14) -0.0001(15)
N4 0.0217(19) 0.015(2) 0.0118(19) -0.0007(16) 0.0045(15) 0.0009(16)
N5 0.029(2) 0.020(2) 0.013(2) -0.0009(17) 0.0016(16) -0.0048(17)
N6 0.044(3) 0.025(3) 0.012(2) 0.0001(18) 0.0098(18) -0.009(2)
C1 0.018(2) 0.017(2) 0.011(2) -0.0004(18) 0.0080(17) 0.0009(17)
C2 0.022(2) 0.016(3) 0.022(3) 0.003(2) 0.0127(19) -0.0001(19)
C3 0.020(2) 0.015(3) 0.023(3) 0.004(2) 0.0099(18) 0.0028(19)
C4 0.020(2) 0.018(3) 0.022(3) 0.003(2) 0.0093(19) 0.0035(19)
C5 0.019(2) 0.017(3) 0.022(3) 0.003(2) 0.0082(18) 0.0002(18)
C6 0.027(3) 0.021(3) 0.025(3) 0.005(2) 0.013(2) 0.009(2)
C7 0.018(2) 0.017(3) 0.013(2) -0.0011(18) 0.0021(17) 0.0008(18)
C8 0.023(2) 0.014(3) 0.013(2) 0.0050(18) 0.0047(17) 0.0035(18)
C9 0.019(2) 0.017(3) 0.015(2) 0.0030(19) 0.0050(17) 0.0029(18)
C10 0.017(2) 0.022(3) 0.022(3) 0.003(2) 0.0055(18) 0.0026(19)
C11 0.017(2) 0.021(3) 0.021(3) 0.0081(19) 0.0069(19) 0.0044(18)
C12 0.020(2) 0.022(3) 0.017(2) 0.003(2) 0.0064(18) 0.0016(19)
C13 0.019(2) 0.033(3) 0.015(2) 0.004(2) 0.0048(18) 0.008(2)
C14 0.023(2) 0.032(3) 0.017(2) -0.002(2) -0.0020(19) 0.002(2)
C15 0.024(2) 0.022(3) 0.022(3) -0.005(2) 0.004(2) -0.001(2)
C16 0.015(2) 0.020(3) 0.013(2) 0.0021(18) 0.0080(16) 0.0010(17)
C17 0.012(2) 0.015(2) 0.020(2) 0.0033(19) 0.0091(17) 0.0020(17)
C18 0.012(2) 0.025(3) 0.023(3) 0.005(2) 0.0051(17) -0.0024(18)
C19 0.018(2) 0.022(3) 0.027(3) 0.009(2) 0.0015(19) 0.0015(19)
C20 0.027(3) 0.020(3) 0.028(3) 0.008(2) 0.007(2) 0.005(2)
C21 0.025(2) 0.018(3) 0.018(2) 0.005(2) 0.0076(19) 0.0042(19)
C22 0.039(3) 0.029(3) 0.028(3) 0.001(2) -0.003(2) -0.014(2)
C23 0.070(5) 0.041(4) 0.029(3) -0.001(3) -0.012(3) -0.025(3)
C24 0.073(5) 0.037(4) 0.020(3) -0.007(3) 0.008(3) -0.020(3)
C25 0.034(3) 0.013(3) 0.024(3) 0.0042(19) 0.011(2) 0.0045(19)
C26 0.020(2) 0.012(2) 0.017(2) 0.0065(19) 0.0090(18) 0.0033(18)
C27 0.017(2) 0.029(3) 0.022(3) 0.009(2) 0.0068(18) 0.001(2)
C28 0.014(2) 0.045(4) 0.038(3) 0.021(3) 0.004(2) 0.001(2)
C29 0.028(3) 0.050(4) 0.036(3) 0.013(3) 0.019(2) 0.008(3)
C30 0.043(4) 0.031(4) 0.028(3) 0.003(2) 0.019(3) 0.008(2)
O5 0.055(3) 0.068(4) 0.098(5) 0.024(3) 0.049(3) 0.009(3)
C31 0.105(8) 0.076(7) 0.111(9) 0.022(6) -0.001(6) -0.030(6)
O6 0.076(4) 0.071(4) 0.070(4) 0.013(3) 0.039(3) 0.008(3)
C32 0.058(5) 0.111(9) 0.160(11) -0.038(8) 0.029(6) -0.057(6)

loop_
_atom_type_symbol
_atom_type_description
_atom_type_scat_dispersion_real
_atom_type_scat_dispersion_imag
_atom_type_scat_source
C C 0.0033 0.0016 'International Tables Vol C Tables 4.2.6.8 and 6.1.1.4'
H H 0.0000 0.0000 'International Tables Vol C Tables 4.2.6.8 and 6.1.1.4'
N N 0.0061 0.0033 'International Tables Vol C Tables 4.2.6.8 and 6.1.1.4'
O O 0.0106 0.0060 'International Tables Vol C Tables 4.2.6.8 and 6.1.1.4'
Ir Ir -1.4442 7.9887 'International Tables Vol C Tables 4.2.6.8 and 6.1.1.4'

loop_
_geom_angle_atom_site_label_1
_geom_angle_atom_site_label_2
_geom_angle_atom_site_label_3
_geom_angle
_geom_angle_site_symmetry_1
_geom_angle_site_symmetry_3
_geom_angle_publ_flag
C26 Ir1 N3 92.13(17) . . ?
C26 Ir1 N5 79.80(18) . . ?
N3 Ir1 N5 170.34(15) . . ?
C26 Ir1 C17 87.87(17) . . ?
N3 Ir1 C17 80.05(17) . . ?
N5 Ir1 C17 94.24(18) . . ?
C26 Ir1 N1 96.41(16) . . ?
N3 Ir1 N1 93.87(14) . . ?
N5 Ir1 N1 92.32(15) . . ?
C17 Ir1 N1 172.72(16) . . ?
C26 Ir1 N2 172.10(16) . . ?
N3 Ir1 N2 91.74(14) . . ?
N5 Ir1 N2 96.92(15) . . ?
C17 Ir1 N2 99.58(15) . . ?
N1 Ir1 N2 76.46(14) . . ?
C6 O1 H1 109.5 . . ?
C5 N1 C1 118.8(4) . . ?
C5 N1 Ir1 124.4(3) . . ?
C1 N1 Ir1 116.7(3) . . ?
C11 N2 C7 118.4(4) . . ?
C11 N2 Ir1 125.3(3) . . ?
C7 N2 Ir1 116.3(3) . . ?
C13 N3 N4 106.0(4) . . ?
C13 N3 Ir1 137.8(4) . . ?
N4 N3 Ir1 114.5(3) . . ?
C15 N4 N3 110.6(4) . . ?
C15 N4 C16 133.7(4) . . ?
N3 N4 C16 115.7(4) . . ?
C22 N5 N6 107.2(4) . . ?
C22 N5 Ir1 138.6(4) . . ?
N6 N5 Ir1 114.1(3) . . ?
N5 N6 C24 110.3(4) . . ?
N5 N6 C25 116.8(4) . . ?
C24 N6 C25 132.9(5) . . ?
N1 C1 C2 121.5(4) . . ?
N1 C1 C7 114.8(4) . . ?
C2 C1 C7 123.7(4) . . ?
C1 C2 C3 119.6(4) . . ?
C1 C2 H2 120.2 . . ?
C3 C2 H2 120.2 . . ?
C4 C3 C2 118.7(4) . . ?
C4 C3 C6 121.6(4) . . ?
C2 C3 C6 119.7(4) . . ?
C3 C4 C5 118.8(4) . . ?
C3 C4 H4 120.6 . . ?
C5 C4 H4 120.6 . . ?
N1 C5 C4 122.6(4) . . ?
N1 C5 H5 118.7 . . ?
C4 C5 H5 118.7 . . ?
O2 C6 O1 124.3(5) . . ?
O2 C6 C3 122.6(4) . . ?
O1 C6 C3 113.2(4) . . ?
N2 C7 C8 121.3(4) . . ?
N2 C7 C1 115.4(4) . . ?
C8 C7 C1 123.2(4) . . ?
C9 C8 C7 119.6(4) . . ?
C9 C8 H8 120.2 . . ?
C7 C8 H8 120.2 . . ?
C8 C9 C10 118.5(4) . . ?
C8 C9 C12 121.7(4) . . ?
C10 C9 C12 119.7(4) . . ?
C11 C10 C9 119.0(4) . . ?
C11 C10 H10 120.5 . . ?
C9 C10 H10 120.5 . . ?
N2 C11 C10 123.1(4) . . ?
N2 C11 H11 118.5 . . ?
C10 C11 H11 118.5 . . ?
O4 C12 O3 125.6(4) . . ?
O4 C12 C9 117.4(4) . . ?
O3 C12 C9 117.0(4) . . ?
N3 C13 C14 110.4(5) . . ?
N3 C13 H13 124.8 . . ?
C14 C13 H13 124.8 . . ?
C15 C14 C13 106.0(4) . . ?
C15 C14 H14 127.0 . . ?
C13 C14 H14 127.0 . . ?
N4 C15 C14 106.9(5) . . ?
N4 C15 H15 126.5 . . ?
C14 C15 H15 126.5 . . ?
C21 C16 C17 124.3(4) . . ?
C21 C16 N4 121.1(4) . . ?
C17 C16 N4 114.5(4) . . ?
C18 C17 C16 115.6(4) . . ?
C18 C17 Ir1 130.5(4) . . ?
C16 C17 Ir1 113.9(3) . . ?
C19 C18 C17 121.7(5) . . ?
C19 C18 H18 119.1 . . ?
C17 C18 H18 119.1 . . ?
C20 C19 C18 120.6(5) . . ?
C20 C19 H19 119.7 . . ?
C18 C19 H19 119.7 . . ?
C19 C20 C21 120.6(5) . . ?
C19 C20 H20 119.7 . . ?
C21 C20 H20 119.7 . . ?
C20 C21 C16 117.1(5) . . ?
C20 C21 H21 121.5 . . ?
C16 C21 H21 121.5 . . ?
N5 C22 C23 109.1(5) . . ?
N5 C22 H22 125.5 . . ?
C23 C22 H22 125.5 . . ?
C24 C23 C22 106.7(5) . . ?
C24 C23 H23 126.7 . . ?
C22 C23 H23 126.7 . . ?
C23 C24 N6 106.8(5) . . ?
C23 C24 H24 126.6 . . ?
N6 C24 H24 126.6 . . ?
C26 C25 C30 126.0(5) . . ?
C26 C25 N6 113.4(4) . . ?
C30 C25 N6 120.6(5) . . ?
C25 C26 C27 115.3(4) . . ?
C25 C26 Ir1 115.8(4) . . ?
C27 C26 Ir1 128.9(4) . . ?
C28 C27 C26 120.7(5) . . ?
C28 C27 H27 119.6 . . ?
C26 C27 H27 119.6 . . ?
C29 C28 C27 121.4(5) . . ?
C29 C28 H28 119.3 . . ?
C27 C28 H28 119.3 . . ?
C28 C29 C30 120.5(5) . . ?
C28 C29 H29 119.7 . . ?
C30 C29 H29 119.7 . . ?
C25 C30 C29 116.0(6) . . ?
C25 C30 H30 122.0 . . ?
C29 C30 H30 122.0 . . ?
C31 O5 H5A 109.5 . . ?
O5 C31 H31A 109.5 . . ?
O5 C31 H31B 109.5 . . ?
H31A C31 H31B 109.5 . . ?
O5 C31 H31C 109.5 . . ?
H31A C31 H31C 109.5 . . ?
H31B C31 H31C 109.5 . . ?
C32 O6 H6 109.5 . . ?
O6 C32 H32A 109.5 . . ?
O6 C32 H32B 109.5 . . ?
H32A C32 H32B 109.5 . . ?
O6 C32 H32C 109.5 . . ?
H32A C32 H32C 109.5 . . ?
H32B C32 H32C 109.5 . . ?

loop_
_geom_bond_atom_site_label_1
_geom_bond_atom_site_label_2
_geom_bond_distance
_geom_bond_site_symmetry_2
_geom_bond_publ_flag
Ir1 C26 2.012(4) . ?
Ir1 N3 2.022(4) . ?
Ir1 N5 2.023(4) . ?
Ir1 C17 2.037(5) . ?
Ir1 N1 2.116(4) . ?
Ir1 N2 2.133(3) . ?
O1 C6 1.307(5) . ?
O1 H1 0.8400 . ?
O2 C6 1.191(6) . ?
O3 C12 1.249(6) . ?
O4 C12 1.243(5) . ?
N1 C5 1.337(5) . ?
N1 C1 1.359(5) . ?
N2 C11 1.340(5) . ?
N2 C7 1.346(6) . ?
N3 C13 1.319(5) . ?
N3 N4 1.362(5) . ?
N4 C15 1.340(6) . ?
N4 C16 1.433(5) . ?
N5 C22 1.330(6) . ?
N5 N6 1.368(5) . ?
N6 C24 1.370(7) . ?
N6 C25 1.422(6) . ?
C1 C2 1.385(6) . ?
C1 C7 1.480(6) . ?
C2 C3 1.392(6) . ?
C2 H2 0.9500 . ?
C3 C4 1.388(6) . ?
C3 C6 1.483(6) . ?
C4 C5 1.391(6) . ?
C4 H4 0.9500 . ?
C5 H5 0.9500 . ?
C7 C8 1.392(6) . ?
C8 C9 1.379(6) . ?
C8 H8 0.9500 . ?
C9 C10 1.384(6) . ?
C9 C12 1.537(6) . ?
C10 C11 1.371(6) . ?
C10 H10 0.9500 . ?
C11 H11 0.9500 . ?
C13 C14 1.381(7) . ?
C13 H13 0.9500 . ?
C14 C15 1.371(7) . ?
C14 H14 0.9500 . ?
C15 H15 0.9500 . ?
C16 C21 1.388(6) . ?
C16 C17 1.394(6) . ?
C17 C18 1.383(6) . ?
C18 C19 1.383(7) . ?
C18 H18 0.9500 . ?
C19 C20 1.367(7) . ?
C19 H19 0.9500 . ?
C20 C21 1.386(6) . ?
C20 H20 0.9500 . ?
C21 H21 0.9500 . ?
C22 C23 1.418(8) . ?
C22 H22 0.9500 . ?
C23 C24 1.369(8) . ?
C23 H23 0.9500 . ?
C24 H24 0.9500 . ?
C25 C26 1.381(7) . ?
C25 C30 1.390(7) . ?
C26 C27 1.414(6) . ?
C27 C28 1.381(6) . ?
C27 H27 0.9500 . ?
C28 C29 1.375(8) . ?
C28 H28 0.9500 . ?
C29 C30 1.400(8) . ?
C29 H29 0.9500 . ?
C30 H30 0.9500 . ?
O5 C31 1.400(10) . ?
O5 H5A 0.8400 . ?
C31 H31A 0.9800 . ?
C31 H31B 0.9800 . ?
C31 H31C 0.9800 . ?
O6 C32 1.440(8) . ?
O6 H6 0.8400 . ?
C32 H32A 0.9800 . ?
C32 H32B 0.9800 . ?
C32 H32C 0.9800 . ?

loop_
_geom_torsion_atom_site_label_1
_geom_torsion_atom_site_label_2
_geom_torsion_atom_site_label_3
_geom_torsion_atom_site_label_4
_geom_torsion
_geom_torsion_site_symmetry_1
_geom_torsion_site_symmetry_2
_geom_torsion_site_symmetry_3
_geom_torsion_site_symmetry_4
_geom_torsion_publ_flag
C26 Ir1 N1 C5 2.1(4) . . . . ?
N3 Ir1 N1 C5 -90.5(4) . . . . ?
N5 Ir1 N1 C5 82.1(4) . . . . ?
C17 Ir1 N1 C5 -123.6(11) . . . . ?
N2 Ir1 N1 C5 178.6(4) . . . . ?
C26 Ir1 N1 C1 178.8(3) . . . . ?
N3 Ir1 N1 C1 86.2(3) . . . . ?
N5 Ir1 N1 C1 -101.2(3) . . . . ?
C17 Ir1 N1 C1 53.1(13) . . . . ?
N2 Ir1 N1 C1 -4.6(3) . . . . ?
C26 Ir1 N2 C11 -152.2(11) . . . . ?
N3 Ir1 N2 C11 88.5(4) . . . . ?
N5 Ir1 N2 C11 -87.2(4) . . . . ?
C17 Ir1 N2 C11 8.3(4) . . . . ?
N1 Ir1 N2 C11 -178.0(4) . . . . ?
C26 Ir1 N2 C7 30.8(13) . . . . ?
N3 Ir1 N2 C7 -88.6(3) . . . . ?
N5 Ir1 N2 C7 95.7(3) . . . . ?
C17 Ir1 N2 C7 -168.8(3) . . . . ?
N1 Ir1 N2 C7 5.0(3) . . . . ?
C26 Ir1 N3 C13 -85.2(5) . . . . ?
N5 Ir1 N3 C13 -118.3(9) . . . . ?
C17 Ir1 N3 C13 -172.7(5) . . . . ?
N1 Ir1 N3 C13 11.4(5) . . . . ?
N2 Ir1 N3 C13 87.9(5) . . . . ?
C26 Ir1 N3 N4 77.7(3) . . . . ?
N5 Ir1 N3 N4 44.5(10) . . . . ?
C17 Ir1 N3 N4 -9.8(3) . . . . ?
N1 Ir1 N3 N4 174.2(3) . . . . ?
N2 Ir1 N3 N4 -109.2(3) . . . . ?
C13 N3 N4 C15 0.7(5) . . . . ?
Ir1 N3 N4 C15 -167.4(3) . . . . ?
C13 N3 N4 C16 -179.3(4) . . . . ?
Ir1 N3 N4 C16 12.6(4) . . . . ?
C26 Ir1 N5 C22 -174.5(6) . . . . ?
N3 Ir1 N5 C22 -140.8(8) . . . . ?
C17 Ir1 N5 C22 -87.4(6) . . . . ?
N1 Ir1 N5 C22 89.4(6) . . . . ?
N2 Ir1 N5 C22 12.8(6) . . . . ?
C26 Ir1 N5 N6 1.6(3) . . . . ?
N3 Ir1 N5 N6 35.4(11) . . . . ?
C17 Ir1 N5 N6 88.7(3) . . . . ?
N1 Ir1 N5 N6 -94.5(3) . . . . ?
N2 Ir1 N5 N6 -171.1(3) . . . . ?
C22 N5 N6 C24 -1.4(6) . . . . ?
Ir1 N5 N6 C24 -178.7(4) . . . . ?
C22 N5 N6 C25 176.2(4) . . . . ?
Ir1 N5 N6 C25 -1.1(5) . . . . ?
C5 N1 C1 C2 1.4(7) . . . . ?
Ir1 N1 C1 C2 -175.5(3) . . . . ?
C5 N1 C1 C7 -179.4(4) . . . . ?
Ir1 N1 C1 C7 3.7(5) . . . . ?
N1 C1 C2 C3 -0.4(7) . . . . ?
C7 C1 C2 C3 -179.5(4) . . . . ?
C1 C2 C3 C4 -0.8(7) . . . . ?
C1 C2 C3 C6 -179.7(5) . . . . ?
C2 C3 C4 C5 1.0(7) . . . . ?
C6 C3 C4 C5 179.8(5) . . . . ?
C1 N1 C5 C4 -1.2(7) . . . . ?
Ir1 N1 C5 C4 175.5(4) . . . . ?
C3 C4 C5 N1 0.0(8) . . . . ?
C4 C3 C6 O2 -167.5(5) . . . . ?
C2 C3 C6 O2 11.2(8) . . . . ?
C4 C3 C6 O1 13.6(7) . . . . ?
C2 C3 C6 O1 -167.6(5) . . . . ?
C11 N2 C7 C8 -1.9(7) . . . . ?
Ir1 N2 C7 C8 175.3(3) . . . . ?
C11 N2 C7 C1 178.1(4) . . . . ?
Ir1 N2 C7 C1 -4.7(5) . . . . ?
N1 C1 C7 N2 0.7(6) . . . . ?
C2 C1 C7 N2 179.9(4) . . . . ?
N1 C1 C7 C8 -179.3(4) . . . . ?
C2 C1 C7 C8 -0.1(7) . . . . ?
N2 C7 C8 C9 2.0(7) . . . . ?
C1 C7 C8 C9 -178.0(4) . . . . ?
C7 C8 C9 C10 -0.1(7) . . . . ?
C7 C8 C9 C12 -177.1(4) . . . . ?
C8 C9 C10 C11 -1.8(7) . . . . ?
C12 C9 C10 C11 175.3(4) . . . . ?
C7 N2 C11 C10 0.0(7) . . . . ?
Ir1 N2 C11 C10 -177.0(4) . . . . ?
C9 C10 C11 N2 1.9(8) . . . . ?
C8 C9 C12 O4 -172.4(5) . . . . ?
C10 C9 C12 O4 10.7(7) . . . . ?
C8 C9 C12 O3 9.2(7) . . . . ?
C10 C9 C12 O3 -167.8(5) . . . . ?
N4 N3 C13 C14 -0.8(5) . . . . ?
Ir1 N3 C13 C14 163.0(4) . . . . ?
N3 C13 C14 C15 0.6(5) . . . . ?
N3 N4 C15 C14 -0.4(5) . . . . ?
C16 N4 C15 C14 179.7(4) . . . . ?
C13 C14 C15 N4 -0.2(5) . . . . ?
C15 N4 C16 C21 -8.5(7) . . . . ?
N3 N4 C16 C21 171.5(4) . . . . ?
C15 N4 C16 C17 171.9(5) . . . . ?
N3 N4 C16 C17 -8.0(5) . . . . ?
C21 C16 C17 C18 -0.3(6) . . . . ?
N4 C16 C17 C18 179.2(4) . . . . ?
C21 C16 C17 Ir1 -179.9(3) . . . . ?
N4 C16 C17 Ir1 -0.4(5) . . . . ?
C26 Ir1 C17 C18 93.4(4) . . . . ?
N3 Ir1 C17 C18 -174.1(4) . . . . ?
N5 Ir1 C17 C18 13.8(4) . . . . ?
N1 Ir1 C17 C18 -140.5(11) . . . . ?
N2 Ir1 C17 C18 -84.0(4) . . . . ?
C26 Ir1 C17 C16 -87.2(3) . . . . ?
N3 Ir1 C17 C16 5.4(3) . . . . ?
N5 Ir1 C17 C16 -166.8(3) . . . . ?
N1 Ir1 C17 C16 39.0(13) . . . . ?
N2 Ir1 C17 C16 95.5(3) . . . . ?
C16 C17 C18 C19 -0.1(6) . . . . ?
Ir1 C17 C18 C19 179.3(3) . . . . ?
C17 C18 C19 C20 0.1(7) . . . . ?
C18 C19 C20 C21 0.5(7) . . . . ?
C19 C20 C21 C16 -0.9(7) . . . . ?
C17 C16 C21 C20 0.9(7) . . . . ?
N4 C16 C21 C20 -178.6(4) . . . . ?
N6 N5 C22 C23 0.2(6) . . . . ?
Ir1 N5 C22 C23 176.5(4) . . . . ?
N5 C22 C23 C24 1.1(7) . . . . ?
C22 C23 C24 N6 -1.9(7) . . . . ?
N5 N6 C24 C23 2.1(7) . . . . ?
C25 N6 C24 C23 -175.1(6) . . . . ?
N5 N6 C25 C26 -0.5(6) . . . . ?
C24 N6 C25 C26 176.4(6) . . . . ?
N5 N6 C25 C30 179.3(4) . . . . ?
C24 N6 C25 C30 -3.7(9) . . . . ?
C30 C25 C26 C27 1.7(7) . . . . ?
N6 C25 C26 C27 -178.5(4) . . . . ?
C30 C25 C26 Ir1 -177.9(4) . . . . ?
N6 C25 C26 Ir1 1.9(5) . . . . ?
N3 Ir1 C26 C25 -176.6(4) . . . . ?
N5 Ir1 C26 C25 -2.0(4) . . . . ?
C17 Ir1 C26 C25 -96.7(4) . . . . ?
N1 Ir1 C26 C25 89.2(4) . . . . ?
N2 Ir1 C26 C25 64.0(13) . . . . ?
N3 Ir1 C26 C27 3.9(4) . . . . ?
N5 Ir1 C26 C27 178.5(5) . . . . ?
C17 Ir1 C26 C27 83.8(4) . . . . ?
N1 Ir1 C26 C27 -90.3(4) . . . . ?
N2 Ir1 C26 C27 -115.5(12) . . . . ?
C25 C26 C27 C28 -0.2(7) . . . . ?
Ir1 C26 C27 C28 179.4(4) . . . . ?
C26 C27 C28 C29 -1.3(8) . . . . ?
C27 C28 C29 C30 1.4(9) . . . . ?
C26 C25 C30 C29 -1.6(8) . . . . ?
N6 C25 C30 C29 178.6(5) . . . . ?
C28 C29 C30 C25 0.0(8) . . . . ?
